data_2234857
loop_
_publ_author_name
'Liu, Ming-Liang'

_publ_section_title
;
 Tetrakis(4-methoxyanilinium) hexachloridobismuthate(III) chloride
 monohydrate
;
_journal_coeditor_code XU5513
_journal_issue 5
_journal_name_full 'Acta Crystallographica Section E'
_journal_page_first m652
_journal_paper_doi 10.1107/S1600536812017096
_journal_volume 68
_journal_year 2012
_chemical_formula_iupac '(C7 H10 N O)4 [Bi Cl6] Cl, H2 O'
_chemical_formula_moiety '4(C7 H10 N O +), Bi Cl6 3-, Cl -, H2 O'
_chemical_formula_sum 'C28 H42 Bi Cl7 N4 O5'
_chemical_formula_weight 971.79
_chemical_name_systematic
;
Tetrakis(4-methoxyanilinium) hexachloridobismuthate(III) chloride monohydrate
;
_space_group_IT_number 15
_symmetry_cell_setting monoclinic
_symmetry_space_group_name_Hall '-C 2yc'
_symmetry_space_group_name_H-M 'C 1 2/c 1'
_atom_sites_solution_hydrogens geom
_atom_sites_solution_primary direct
_atom_sites_solution_secondary difmap
_audit_creation_method SHELXL-97
_cell_angle_alpha 90.00
_cell_angle_beta 104.27(3)
_cell_angle_gamma 90.00
_cell_formula_units_Z 4
_cell_length_a 25.806(5)
_cell_length_b 7.7081(15)
_cell_length_c 19.550(4)
_cell_measurement_reflns_used 3223
_cell_measurement_temperature 293(2)
_cell_measurement_theta_max 26
_cell_measurement_theta_min 0
_cell_volume 3768.8(14)
_computing_cell_refinement 'CrystalClear (Rigaku, 2005)'
_computing_data_collection 'CrystalClear (Rigaku, 2005)'
_computing_data_reduction 'CrystalClear (Rigaku, 2005)'
_computing_molecular_graphics 'SHELXTL (Sheldrick, 2008)'
_computing_publication_material 'SHELXTL (Sheldrick, 2008'
_computing_structure_refinement 'SHELXL97 (Sheldrick, 2008)'
_computing_structure_solution 'SHELXS97 (Sheldrick, 2008)'
_diffrn_ambient_temperature 293(2)
_diffrn_measured_fraction_theta_full 0.999
_diffrn_measured_fraction_theta_max 0.999
_diffrn_measurement_device_type 'Rigaku SCXmini'
_diffrn_measurement_method CCD_Profile_fitting
_diffrn_radiation_monochromator graphite
_diffrn_radiation_source 'fine-focus sealed tube'
_diffrn_radiation_type MoK\a
_diffrn_radiation_wavelength 0.71073
_diffrn_reflns_av_R_equivalents 0.0554
_diffrn_reflns_av_sigmaI/netI 0.0468
_diffrn_reflns_limit_h_max 33
_diffrn_reflns_limit_h_min -33
_diffrn_reflns_limit_k_max 10
_diffrn_reflns_limit_k_min -10
_diffrn_reflns_limit_l_max 25
_diffrn_reflns_limit_l_min -25
_diffrn_reflns_number 18912
_diffrn_reflns_theta_full 27.49
_diffrn_reflns_theta_max 27.49
_diffrn_reflns_theta_min 3.04
_exptl_absorpt_coefficient_mu 5.215
_exptl_absorpt_correction_T_max 0.364
_exptl_absorpt_correction_T_min 0.350
_exptl_absorpt_correction_type multi-scan
_exptl_absorpt_process_details '(CrystalClear; Rigaku, 2005)'
_exptl_crystal_colour colourless
_exptl_crystal_density_diffrn 1.713
_exptl_crystal_density_method 'not measured'
_exptl_crystal_description block
_exptl_crystal_F_000 1920
_exptl_crystal_size_max 0.21
_exptl_crystal_size_mid 0.20
_exptl_crystal_size_min 0.20
_refine_diff_density_max 0.456
_refine_diff_density_min -0.890
_refine_ls_extinction_method none
_refine_ls_goodness_of_fit_ref 1.068
_refine_ls_hydrogen_treatment mixed
_refine_ls_matrix_type full
_refine_ls_number_parameters 212
_refine_ls_number_reflns 4320
_refine_ls_number_restraints 2
_refine_ls_restrained_S_all 1.068
_refine_ls_R_factor_all 0.0498
_refine_ls_R_factor_gt 0.0312
_refine_ls_shift/su_max 0.000
_refine_ls_shift/su_mean 0.000
_refine_ls_structure_factor_coef Fsqd
_refine_ls_weighting_details 'calc w=1/[\s^2^(Fo^2^)+(0.0215P)^2^+0.0000P] where P=(Fo^2^+2Fc^2^)/3'
_refine_ls_weighting_scheme calc
_refine_ls_wR_factor_gt 0.0604
_refine_ls_wR_factor_ref 0.0650
_reflns_number_gt 3223
_reflns_number_total 4320
_reflns_threshold_expression I>2sigma(I)
_cod_data_source_file xu5513.cif
_cod_data_source_block I
_cod_original_cell_volume 3768.8(13)
_cod_original_sg_symbol_H-M 'C 2/c'
_cod_database_code 2234857
_cod_database_fobs_code 2234857

loop_
_symmetry_equiv_pos_as_xyz
'x, y, z'
'-x, y, -z+1/2'
'x+1/2, y+1/2, z'
'-x+1/2, y+1/2, -z+1/2'
'-x, -y, -z'
'x, -y, z-1/2'
'-x+1/2, -y+1/2, -z'
'x+1/2, -y+1/2, z-1/2'

loop_
_atom_site_type_symbol
_atom_site_label
_atom_site_fract_x
_atom_site_fract_y
_atom_site_fract_z
_atom_site_U_iso_or_equiv
_atom_site_adp_type
_atom_site_calc_flag
_atom_site_refinement_flags
_atom_site_occupancy
_atom_site_symmetry_multiplicity
O O1 0.28804(11) 0.4079(3) 0.34243(14) 0.0518(7) Uani d . 1 1
N N1 0.07004(13) 0.4069(5) 0.21893(18) 0.0586(9) Uani d . 1 1
H H1A 0.0550 0.5033 0.2301 0.070 Uiso d RD 1 1
H H1B 0.0642 0.3995 0.1722 0.070 Uiso d R 1 1
H H1C 0.0558 0.3152 0.2350 0.070 Uiso d R 1 1
C C1 0.32410(19) 0.5181(5) 0.3189(3) 0.0680(14) Uani d . 1 1
H H1D 0.3126 0.6364 0.3197 0.102 Uiso calc R 1 1
H H1E 0.3249 0.4869 0.2716 0.102 Uiso calc R 1 1
H H1F 0.3592 0.5057 0.3494 0.102 Uiso calc R 1 1
C C2 0.21434(17) 0.5117(4) 0.2491(2) 0.0421(9) Uani d . 1 1
H H2 0.2365 0.5776 0.2283 0.050 Uiso calc R 1 1
C C3 0.16029(17) 0.5079(4) 0.2199(2) 0.0454(9) Uani d . 1 1
H H3 0.1458 0.5709 0.1790 0.055 Uiso calc R 1 1
C C4 0.12749(15) 0.4115(5) 0.2505(2) 0.0404(9) Uani d . 1 1
C C5 0.14777(17) 0.3185(5) 0.3107(2) 0.0482(10) Uani d . 1 1
H H5 0.1253 0.2536 0.3313 0.058 Uiso calc R 1 1
C C6 0.20162(17) 0.3228(5) 0.33989(19) 0.0483(10) Uani d . 1 1
H H6 0.2156 0.2606 0.3811 0.058 Uiso calc R 1 1
C C7 0.23587(15) 0.4174(4) 0.30985(19) 0.0358(8) Uani d . 1 1
O O2 0.23658(13) 0.3700(4) 0.07934(16) 0.0683(9) Uani d . 1 1
N N2 0.44637(15) 0.5170(4) 0.0738(2) 0.0606(10) Uani d . 1 1
H H2A 0.4616 0.4253 0.0590 0.073 Uiso d R 1 1
H H2B 0.4469 0.6062 0.0450 0.073 Uiso d R 1 1
H H2C 0.4644 0.5447 0.1173 0.073 Uiso d R 1 1
C C8 0.1924(2) 0.4511(6) 0.0331(3) 0.0781(16) Uani d . 1 1
H H8A 0.1928 0.4259 -0.0149 0.117 Uiso calc R 1 1
H H8B 0.1945 0.5742 0.0405 0.117 Uiso calc R 1 1
H H8C 0.1598 0.4081 0.0422 0.117 Uiso calc R 1 1
C C9 0.32753(18) 0.3409(5) 0.1260(2) 0.0548(11) Uani d . 1 1
H H9 0.3199 0.2725 0.1614 0.066 Uiso calc R 1 1
C C10 0.37990(17) 0.3753(5) 0.1258(2) 0.0545(11) Uani d . 1 1
H H10 0.4075 0.3304 0.1613 0.065 Uiso calc R 1 1
C C11 0.35099(19) 0.5412(5) 0.0212(2) 0.0500(11) Uani d . 1 1
H H11 0.3588 0.6095 -0.0141 0.060 Uiso calc R 1 1
C C12 0.28621(17) 0.4080(5) 0.0733(2) 0.0450(10) Uani d . 1 1
C C13 0.29834(18) 0.5055(4) 0.0210(2) 0.0500(10) Uani d . 1 1
H H13 0.2709 0.5483 -0.0153 0.060 Uiso calc R 1 1
C C14 0.39129(17) 0.4754(4) 0.0737(2) 0.0425(9) Uani d . 1 1
Bi Bi1 0.0000 0.5000 0.0000 0.03569(7) Uani d S 1 2
Cl Cl2 0.06254(4) 0.23985(12) 0.06560(5) 0.0521(3) Uani d . 1 1
Cl Cl3 0.05299(4) 0.74622(13) 0.08758(6) 0.0610(3) Uani d . 1 1
Cl Cl4 -0.05859(5) 0.44282(15) 0.09398(6) 0.0623(3) Uani d . 1 1
O O3 0.0000 0.6668(7) 0.2500 0.112(2) Uani d SD 1 2
Cl Cl1 0.0000 0.0822(2) 0.2500 0.0579(4) Uani d S 1 2
H H3B 0.0155(18) 0.741(2) 0.230(3) 0.15(3) Uiso d D 1 1

loop_
_atom_site_aniso_label
_atom_site_aniso_U_11
_atom_site_aniso_U_22
_atom_site_aniso_U_33
_atom_site_aniso_U_12
_atom_site_aniso_U_13
_atom_site_aniso_U_23
O1 0.0405(18) 0.0500(16) 0.0567(17) -0.0059(14) -0.0034(14) 0.0099(14)
N1 0.038(2) 0.071(2) 0.068(2) -0.0017(19) 0.0168(19) -0.007(2)
C1 0.040(3) 0.066(3) 0.090(4) -0.011(2) 0.000(3) 0.011(2)
C2 0.042(2) 0.042(2) 0.042(2) -0.0055(18) 0.0093(18) 0.0060(18)
C3 0.043(3) 0.049(2) 0.042(2) 0.0016(19) 0.0056(18) 0.0119(19)
C4 0.032(2) 0.043(2) 0.049(2) -0.0043(18) 0.0152(19) -0.0112(19)
C5 0.050(3) 0.047(2) 0.055(3) -0.0081(19) 0.027(2) 0.001(2)
C6 0.063(3) 0.047(2) 0.036(2) -0.002(2) 0.012(2) 0.0077(18)
C7 0.039(2) 0.0319(19) 0.034(2) -0.0023(17) 0.0050(18) -0.0041(16)
O2 0.047(2) 0.083(2) 0.078(2) -0.0194(17) 0.0213(18) -0.0023(18)
N2 0.049(2) 0.054(2) 0.081(3) -0.0016(16) 0.021(2) -0.0125(17)
C8 0.045(3) 0.082(3) 0.107(4) -0.006(3) 0.018(3) -0.021(3)
C9 0.059(3) 0.052(2) 0.055(3) -0.010(2) 0.016(2) 0.010(2)
C10 0.054(3) 0.047(2) 0.052(3) -0.001(2) -0.006(2) 0.006(2)
C11 0.056(3) 0.047(2) 0.053(3) 0.0013(19) 0.025(2) 0.0025(19)
C12 0.047(3) 0.040(2) 0.051(3) -0.010(2) 0.019(2) -0.0103(19)
C13 0.049(3) 0.054(2) 0.046(2) 0.013(2) 0.010(2) 0.002(2)
C14 0.040(2) 0.034(2) 0.055(2) -0.0028(17) 0.015(2) -0.0067(18)
Bi1 0.02767(12) 0.03032(11) 0.04936(13) 0.00127(9) 0.01004(9) 0.00439(10)
Cl2 0.0438(6) 0.0471(5) 0.0623(6) 0.0162(5) 0.0072(5) 0.0057(5)
Cl3 0.0500(7) 0.0438(6) 0.0786(8) -0.0087(5) -0.0047(6) -0.0071(5)
Cl4 0.0548(8) 0.0659(6) 0.0779(8) -0.0033(5) 0.0387(6) 0.0005(6)
O3 0.078(4) 0.056(3) 0.217(7) 0.000 0.063(5) 0.000
Cl1 0.0523(10) 0.0516(8) 0.0652(10) 0.000 0.0056(8) 0.000

loop_
_atom_type_symbol
_atom_type_description
_atom_type_scat_dispersion_real
_atom_type_scat_dispersion_imag
_atom_type_scat_source
C C 0.0033 0.0016 'International Tables Vol C Tables 4.2.6.8 and 6.1.1.4'
H H 0.0000 0.0000 'International Tables Vol C Tables 4.2.6.8 and 6.1.1.4'
Bi Bi -4.1077 10.2566 'International Tables Vol C Tables 4.2.6.8 and 6.1.1.4'
Cl Cl 0.1484 0.1585 'International Tables Vol C Tables 4.2.6.8 and 6.1.1.4'
N N 0.0061 0.0033 'International Tables Vol C Tables 4.2.6.8 and 6.1.1.4'
O O 0.0106 0.0060 'International Tables Vol C Tables 4.2.6.8 and 6.1.1.4'

loop_
_geom_angle_atom_site_label_1
_geom_angle_atom_site_label_2
_geom_angle_atom_site_label_3
_geom_angle_site_symmetry_1
_geom_angle_site_symmetry_3
_geom_angle
C7 O1 C1 . . 118.4(3)
C4 N1 H1A . . 109.5
C4 N1 H1B . . 109.4
H1A N1 H1B . . 109.4
C4 N1 H1C . . 109.6
H1A N1 H1C . . 109.5
H1B N1 H1C . . 109.4
O1 C1 H1D . . 109.5
O1 C1 H1E . . 109.5
H1D C1 H1E . . 109.5
O1 C1 H1F . . 109.5
H1D C1 H1F . . 109.5
H1E C1 H1F . . 109.5
C3 C2 C7 . . 119.9(4)
C3 C2 H2 . . 120.1
C7 C2 H2 . . 120.1
C4 C3 C2 . . 120.3(4)
C4 C3 H3 . . 119.9
C2 C3 H3 . . 119.9
C5 C4 C3 . . 120.9(4)
C5 C4 N1 . . 119.0(4)
C3 C4 N1 . . 120.1(4)
C6 C5 C4 . . 118.8(4)
C6 C5 H5 . . 120.6
C4 C5 H5 . . 120.6
C5 C6 C7 . . 121.7(4)
C5 C6 H6 . . 119.1
C7 C6 H6 . . 119.1
O1 C7 C6 . . 116.2(3)
O1 C7 C2 . . 125.4(3)
C6 C7 C2 . . 118.5(4)
C12 O2 C8 . . 118.8(4)
C14 N2 H2A . . 109.5
C14 N2 H2B . . 109.6
H2A N2 H2B . . 109.3
C14 N2 H2C . . 109.6
H2A N2 H2C . . 109.4
H2B N2 H2C . . 109.5
O2 C8 H8A . . 109.5
O2 C8 H8B . . 109.5
H8A C8 H8B . . 109.5
O2 C8 H8C . . 109.5
H8A C8 H8C . . 109.5
H8B C8 H8C . . 109.5
C10 C9 C12 . . 120.1(4)
C10 C9 H9 . . 120.0
C12 C9 H9 . . 120.0
C14 C10 C9 . . 120.1(4)
C14 C10 H10 . . 119.9
C9 C10 H10 . . 119.9
C14 C11 C13 . . 119.6(4)
C14 C11 H11 . . 120.2
C13 C11 H11 . . 120.2
O2 C12 C13 . . 125.7(4)
O2 C12 C9 . . 115.3(4)
C13 C12 C9 . . 119.0(4)
C12 C13 C11 . . 120.8(4)
C12 C13 H13 . . 119.6
C11 C13 H13 . . 119.6
C11 C14 C10 . . 120.4(4)
C11 C14 N2 . . 118.8(4)
C10 C14 N2 . . 120.8(4)
Cl4 Bi1 Cl4 5_565 . 180.00(3)
Cl4 Bi1 Cl3 5_565 . 92.06(4)
Cl4 Bi1 Cl3 . . 87.94(4)
Cl4 Bi1 Cl3 5_565 5_565 87.94(4)
Cl4 Bi1 Cl3 . 5_565 92.06(4)
Cl3 Bi1 Cl3 . 5_565 180.00(7)
Cl4 Bi1 Cl2 5_565 . 94.33(4)
Cl4 Bi1 Cl2 . . 85.67(4)
Cl3 Bi1 Cl2 . . 94.08(4)
Cl3 Bi1 Cl2 5_565 . 85.92(4)
Cl4 Bi1 Cl2 5_565 5_565 85.67(4)
Cl4 Bi1 Cl2 . 5_565 94.33(4)
Cl3 Bi1 Cl2 . 5_565 85.92(4)
Cl3 Bi1 Cl2 5_565 5_565 94.08(4)
Cl2 Bi1 Cl2 . 5_565 180.00(6)

loop_
_geom_bond_atom_site_label_1
_geom_bond_atom_site_label_2
_geom_bond_site_symmetry_2
_geom_bond_distance
O1 C7 . 1.342(4)
O1 C1 . 1.418(5)
N1 C4 . 1.459(5)
N1 H1A . 0.8902
N1 H1B . 0.8898
N1 H1C . 0.8890
C1 H1D . 0.9600
C1 H1E . 0.9600
C1 H1F . 0.9600
C2 C3 . 1.371(5)
C2 C7 . 1.386(5)
C2 H2 . 0.9300
C3 C4 . 1.370(5)
C3 H3 . 0.9300
C4 C5 . 1.367(5)
C5 C6 . 1.367(5)
C5 H5 . 0.9300
C6 C7 . 1.383(5)
C6 H6 . 0.9300
O2 C12 . 1.347(4)
O2 C8 . 1.414(5)
N2 C14 . 1.456(5)
N2 H2A . 0.8910
N2 H2B . 0.8910
N2 H2C . 0.8890
C8 H8A . 0.9600
C8 H8B . 0.9600
C8 H8C . 0.9600
C9 C10 . 1.378(5)
C9 C12 . 1.387(5)
C9 H9 . 0.9300
C10 C14 . 1.368(5)
C10 H10 . 0.9300
C11 C14 . 1.365(6)
C11 C13 . 1.385(6)
C11 H11 . 0.9300
C12 C13 . 1.367(5)
C13 H13 . 0.9300
Bi1 Cl4 5_565 2.6881(12)
Bi1 Cl4 . 2.6881(12)
Bi1 Cl3 . 2.6925(11)
Bi1 Cl3 5_565 2.6925(11)
Bi1 Cl2 . 2.6927(10)
Bi1 Cl2 5_565 2.6927(10)
O3 H3B . 0.846(10)

loop_
_geom_hbond_atom_site_label_D
_geom_hbond_atom_site_label_H
_geom_hbond_atom_site_label_A
_geom_hbond_site_symmetry_A
_geom_hbond_distance_DH
_geom_hbond_distance_HA
_geom_hbond_distance_DA
_geom_hbond_angle_DHA
N1 H1A O3 . 0.89 2.01 2.862(5) 160.7
N1 H1B Cl2 . 0.89 2.41 3.224(4) 151.9
N1 H1C Cl1 . 0.89 2.37 3.231(4) 164.7
N2 H2A Cl3 3_545 0.89 2.67 3.411(4) 141.2
N2 H2A Cl2 7 0.89 2.68 3.330(4) 130.5
N2 H2B Cl4 3 0.89 2.78 3.312(3) 119.5
N2 H2B Cl3 7_565 0.89 2.83 3.648(4) 153.2
N2 H2C Cl1 3 0.89 2.55 3.418(4) 167.0
O3 H3B Cl1 1_565 0.846(10) 2.70(2) 3.202(6) 119(2)

loop_
_geom_torsion_atom_site_label_1
_geom_torsion_atom_site_label_2
_geom_torsion_atom_site_label_3
_geom_torsion_atom_site_label_4
_geom_torsion
C7 C2 C3 C4 0.2(5)
C2 C3 C4 C5 0.4(6)
C2 C3 C4 N1 -179.6(3)
C3 C4 C5 C6 -0.2(6)
N1 C4 C5 C6 179.8(3)
C4 C5 C6 C7 -0.5(6)
C1 O1 C7 C6 -172.6(4)
C1 O1 C7 C2 8.1(5)
C5 C6 C7 O1 -178.4(3)
C5 C6 C7 C2 1.0(5)
C3 C2 C7 O1 178.5(3)
C3 C2 C7 C6 -0.8(5)
C12 C9 C10 C14 -0.2(6)
C8 O2 C12 C13 -7.6(6)
C8 O2 C12 C9 172.2(4)
C10 C9 C12 O2 -178.5(3)
C10 C9 C12 C13 1.2(6)
O2 C12 C13 C11 177.9(4)
C9 C12 C13 C11 -1.8(6)
C14 C11 C13 C12 1.3(6)
C13 C11 C14 C10 -0.2(6)
C13 C11 C14 N2 -178.9(3)
C9 C10 C14 C11 -0.3(6)
C9 C10 C14 N2 178.3(3)
